data_4507659
loop_
_publ_author_name
'Stilinovi\'c, Vladimir'
'Kaitner, Branko'

_publ_section_title
;
 Structural and Thermodynamic Insight into Solid State Phase Transition
 Mechanism of a 1,3,3&#x2032;-Triketone
;
_journal_issue 4
_journal_name_full 'Crystal Growth &amp; Design'
_journal_page_first 1703
_journal_paper_doi 10.1021/cg400016z
_journal_volume 13
_journal_year 2013
_chemical_formula_moiety 'C19 H32 O3'
_chemical_formula_sum 'C19 H32 O3'
_chemical_formula_weight 308.45
_chemical_name_systematic
;
dipivaloyl-3-cyclopentylpropanoylmethane
;
_space_group_IT_number 2
_symmetry_cell_setting triclinic
_symmetry_space_group_name_Hall '-P 1'
_symmetry_space_group_name_H-M 'P -1'
_atom_sites_solution_hydrogens geom
_atom_sites_solution_primary direct
_atom_sites_solution_secondary difmap
_audit_creation_date 2013-01-02T15:25:03-00:00
_audit_creation_method 'WinGX routine CIF_UPDATE'
_cell_angle_alpha 85.347(4)
_cell_angle_beta 79.642(3)
_cell_angle_gamma 87.531(4)
_cell_formula_units_Z 2
_cell_length_a 5.6256(2)
_cell_length_b 11.3866(5)
_cell_length_c 14.4819(6)
_cell_measurement_reflns_used 341
_cell_measurement_temperature 100.0(2)
_cell_measurement_theta_max 54.0
_cell_measurement_theta_min 4.6
_cell_volume 909.15(6)
_computing_structure_refinement 'SHELXL-97 (Sheldrick, 1997)'
_computing_structure_solution 'SHELXS-97 (Sheldrick, 1990)'
_diffrn_ambient_temperature 100.0(2)
_diffrn_detector_area_resol_mean 10.4323
_diffrn_measured_fraction_theta_full 0.972
_diffrn_measured_fraction_theta_max 0.972
_diffrn_measurement_device_type 'Oxford Xcalibur Nova'
_diffrn_measurement_method
;
CCD detector, \w scans
;
_diffrn_radiation_monochromator graphite
_diffrn_radiation_source 'Enhance (Cu) X-ray Source'
_diffrn_radiation_type 'Cu K\a'
_diffrn_radiation_wavelength 1.5418
_diffrn_reflns_av_R_equivalents 0.0171
_diffrn_reflns_av_unetI/netI 0.016
_diffrn_reflns_limit_h_max 7
_diffrn_reflns_limit_h_min -6
_diffrn_reflns_limit_k_max 13
_diffrn_reflns_limit_k_min -14
_diffrn_reflns_limit_l_max 18
_diffrn_reflns_limit_l_min -17
_diffrn_reflns_number 9246
_diffrn_reflns_theta_full 76.21
_diffrn_reflns_theta_max 76.21
_diffrn_reflns_theta_min 3.11
_exptl_absorpt_coefficient_mu 0.581
_exptl_absorpt_correction_type none
_exptl_crystal_colour colourless
_exptl_crystal_density_diffrn 1.127
_exptl_crystal_density_method 'not measured'
_exptl_crystal_description block
_exptl_crystal_F_000 340
_exptl_crystal_size_max 0.11
_exptl_crystal_size_mid 0.06
_exptl_crystal_size_min 0.04
_refine_diff_density_max 0.317
_refine_diff_density_min -0.149
_refine_diff_density_rms 0.038
_refine_ls_extinction_method none
_refine_ls_goodness_of_fit_ref 1.059
_refine_ls_hydrogen_treatment constr
_refine_ls_matrix_type full
_refine_ls_number_parameters 205
_refine_ls_number_reflns 3690
_refine_ls_number_restraints 0
_refine_ls_restrained_S_all 1.059
_refine_ls_R_factor_all 0.0442
_refine_ls_R_factor_gt 0.0399
_refine_ls_shift/su_max 0.003
_refine_ls_shift/su_mean 0
_refine_ls_structure_factor_coef Fsqd
_refine_ls_weighting_details 'calc w=1/[\s^2^(Fo^2^)+(0.0683P)^2^+0.1488P] where P=(Fo^2^+2Fc^2^)/3'
_refine_ls_weighting_scheme calc
_refine_ls_wR_factor_gt 0.1085
_refine_ls_wR_factor_ref 0.1128
_reflns_number_gt 3288
_reflns_number_total 3690
_reflns_threshold_expression >2sigma(I)
_cod_data_source_file cg400016z_si_002.cif
_cod_data_source_block dp(cpp)m_H_100K_Cu
_cod_database_code 4507659

loop_
_symmetry_equiv_pos_as_xyz
'x, y, z'
'-x, -y, -z'

loop_
_atom_site_label
_atom_site_type_symbol
_atom_site_fract_x
_atom_site_fract_y
_atom_site_fract_z
_atom_site_U_iso_or_equiv
_atom_site_adp_type
_atom_site_occupancy
_atom_site_symmetry_multiplicity
_atom_site_calc_flag
_atom_site_refinement_flags
O2 O 1.08966(14) 0.27052(8) 0.11297(5) 0.0339(2) Uani 1 1 d .
O3 O 0.83248(17) 0.20295(7) 0.31971(6) 0.0376(2) Uani 1 1 d .
O1 O 0.85023(15) 0.01978(7) 0.16720(6) 0.0332(2) Uani 1 1 d .
C4 C 0.71846(18) 0.26296(9) 0.26950(7) 0.0245(2) Uani 1 1 d .
C15 C 0.1951(2) -0.14364(9) 0.31512(7) 0.0272(2) Uani 1 1 d .
H15 H 0.0916 -0.1293 0.2674 0.033 Uiso 1 1 calc R
C3 C 0.89452(18) 0.24884(8) 0.09579(7) 0.0239(2) Uani 1 1 d .
C9 C 0.60425(18) 0.38260(9) 0.29630(7) 0.0254(2) Uani 1 1 d .
C2 C 0.67399(19) 0.08152(9) 0.19219(7) 0.0254(2) Uani 1 1 d .
C1 C 0.68305(18) 0.21665(8) 0.17570(7) 0.0233(2) Uani 1 1 d .
H1 H 0.5307 0.2485 0.1588 0.028 Uiso 1 1 calc R
C13 C 0.4340(2) 0.03432(9) 0.24116(8) 0.0290(2) Uani 1 1 d .
H13A H 0.3191 0.0464 0.1985 0.035 Uiso 1 1 calc R
H13B H 0.375 0.0792 0.2952 0.035 Uiso 1 1 calc R
C14 C 0.4435(2) -0.09578(9) 0.27414(7) 0.0282(2) Uani 1 1 d .
H14A H 0.5459 -0.1071 0.3215 0.034 Uiso 1 1 calc R
H14B H 0.516 -0.1403 0.2214 0.034 Uiso 1 1 calc R
C5 C 0.84549(19) 0.25345(9) -0.00553(7) 0.0265(2) Uani 1 1 d .
C6 C 0.6985(2) 0.14843(10) -0.02094(8) 0.0331(3) Uani 1 1 d .
H6A H 0.6703 0.1545 -0.0846 0.05 Uiso 1 1 calc R
H6B H 0.5464 0.1488 0.0216 0.05 Uiso 1 1 calc R
H6C H 0.7868 0.0763 -0.0094 0.05 Uiso 1 1 calc R
C10 C 0.7143(2) 0.47958(9) 0.22347(8) 0.0329(2) Uani 1 1 d .
H10A H 0.6479 0.555 0.242 0.049 Uiso 1 1 calc R
H10B H 0.6773 0.4663 0.163 0.049 Uiso 1 1 calc R
H10C H 0.8864 0.4782 0.2198 0.049 Uiso 1 1 calc R
C7 C 1.0854(2) 0.25397(11) -0.07427(8) 0.0343(3) Uani 1 1 d .
H7A H 1.1746 0.1818 -0.0639 0.052 Uiso 1 1 calc R
H7B H 1.1776 0.3195 -0.0645 0.052 Uiso 1 1 calc R
H7C H 1.055 0.261 -0.1376 0.052 Uiso 1 1 calc R
C12 C 0.3305(2) 0.38036(10) 0.29882(9) 0.0352(3) Uani 1 1 d .
H12A H 0.2651 0.314 0.339 0.053 Uiso 1 1 calc R
H12B H 0.2998 0.3739 0.2364 0.053 Uiso 1 1 calc R
H12C H 0.2556 0.4518 0.3226 0.053 Uiso 1 1 calc R
C17 C -0.0490(2) -0.29348(10) 0.40846(9) 0.0388(3) Uani 1 1 d .
H17A H -0.0456 -0.3638 0.4509 0.047 Uiso 1 1 calc R
H17B H -0.1743 -0.3004 0.3713 0.047 Uiso 1 1 calc R
C16 C 0.1966(2) -0.27561(9) 0.34515(9) 0.0348(3) Uani 1 1 d .
H16A H 0.2138 -0.3221 0.291 0.042 Uiso 1 1 calc R
H16B H 0.3271 -0.2972 0.3794 0.042 Uiso 1 1 calc R
C11 C 0.6500(2) 0.40598(11) 0.39398(8) 0.0351(3) Uani 1 1 d .
H11A H 0.5788 0.3453 0.4391 0.053 Uiso 1 1 calc R
H11B H 0.579 0.4812 0.4109 0.053 Uiso 1 1 calc R
H11C H 0.821 0.4061 0.3933 0.053 Uiso 1 1 calc R
C8 C 0.7012(2) 0.36881(11) -0.02235(8) 0.0353(3) Uani 1 1 d .
H8A H 0.7928 0.4346 -0.0128 0.053 Uiso 1 1 calc R
H8B H 0.5504 0.3683 0.021 0.053 Uiso 1 1 calc R
H8C H 0.6704 0.3754 -0.0857 0.053 Uiso 1 1 calc R
C18 C -0.0925(2) -0.18230(11) 0.46349(8) 0.0379(3) Uani 1 1 d .
H18A H -0.0496 -0.1977 0.5254 0.045 Uiso 1 1 calc R
H18B H -0.2611 -0.1566 0.471 0.045 Uiso 1 1 calc R
C19 C 0.0701(2) -0.08763(10) 0.40483(8) 0.0373(3) Uani 1 1 d .
H19A H -0.0263 -0.0187 0.389 0.045 Uiso 1 1 calc R
H19B H 0.1892 -0.0639 0.4399 0.045 Uiso 1 1 calc R

loop_
_atom_site_aniso_label
_atom_site_aniso_U_11
_atom_site_aniso_U_22
_atom_site_aniso_U_33
_atom_site_aniso_U_23
_atom_site_aniso_U_13
_atom_site_aniso_U_12
O2 0.0256(4) 0.0457(5) 0.0318(4) -0.0047(3) -0.0068(3) -0.0058(3)
O3 0.0492(5) 0.0327(4) 0.0345(4) -0.0039(3) -0.0190(4) 0.0078(4)
O1 0.0303(4) 0.0273(4) 0.0402(4) -0.0038(3) -0.0023(3) 0.0038(3)
C4 0.0235(5) 0.0250(5) 0.0248(5) -0.0013(4) -0.0035(4) -0.0025(4)
C15 0.0315(6) 0.0223(5) 0.0282(5) -0.0009(4) -0.0062(4) -0.0021(4)
C3 0.0237(5) 0.0221(4) 0.0264(5) -0.0029(4) -0.0051(4) 0.0005(4)
C9 0.0241(5) 0.0246(5) 0.0271(5) -0.0045(4) -0.0025(4) -0.0018(4)
C2 0.0281(5) 0.0241(5) 0.0250(5) -0.0029(4) -0.0068(4) 0.0000(4)
C1 0.0225(5) 0.0228(5) 0.0246(5) -0.0021(4) -0.0044(4) 0.0001(3)
C13 0.0279(5) 0.0242(5) 0.0335(5) -0.0013(4) -0.0024(4) -0.0006(4)
C14 0.0299(6) 0.0244(5) 0.0302(5) -0.0012(4) -0.0055(4) -0.0004(4)
C5 0.0254(5) 0.0297(5) 0.0245(5) -0.0020(4) -0.0050(4) -0.0001(4)
C6 0.0337(6) 0.0391(6) 0.0286(5) -0.0067(4) -0.0082(4) -0.0047(5)
C10 0.0368(6) 0.0245(5) 0.0351(6) -0.0010(4) -0.0007(4) -0.0007(4)
C7 0.0298(6) 0.0451(6) 0.0272(5) -0.0029(4) -0.0019(4) -0.0028(5)
C12 0.0253(6) 0.0346(6) 0.0462(6) -0.0125(5) -0.0041(5) 0.0007(4)
C17 0.0415(7) 0.0299(6) 0.0448(7) 0.0043(5) -0.0082(5) -0.0088(5)
C16 0.0389(6) 0.0226(5) 0.0426(6) -0.0002(4) -0.0070(5) -0.0021(4)
C11 0.0389(6) 0.0369(6) 0.0305(6) -0.0106(4) -0.0051(5) -0.0016(5)
C8 0.0379(6) 0.0366(6) 0.0316(5) 0.0009(4) -0.0098(5) 0.0061(5)
C18 0.0400(7) 0.0382(6) 0.0333(6) 0.0019(5) -0.0015(5) -0.0077(5)
C19 0.0451(7) 0.0288(5) 0.0347(6) -0.0047(4) 0.0039(5) -0.0066(5)

loop_
_atom_type_symbol
_atom_type_description
_atom_type_scat_dispersion_real
_atom_type_scat_dispersion_imag
_atom_type_scat_source
C C 0.0181 0.0091 'International Tables Vol C Tables 4.2.6.8 and 6.1.1.4'
H H 0 0 'International Tables Vol C Tables 4.2.6.8 and 6.1.1.4'
O O 0.0492 0.0322 'International Tables Vol C Tables 4.2.6.8 and 6.1.1.4'

loop_
_geom_angle_atom_site_label_1
_geom_angle_atom_site_label_2
_geom_angle_atom_site_label_3
_geom_angle
O3 C4 C9 122.23(9)
O3 C4 C1 118.96(9)
C9 C4 C1 118.80(8)
C14 C15 C16 114.22(9)
C14 C15 C19 114.15(9)
C16 C15 C19 103.36(9)
C14 C15 H15 108.3
C16 C15 H15 108.3
C19 C15 H15 108.3
O2 C3 C1 120.68(9)
O2 C3 C5 122.05(9)
C1 C3 C5 117.26(8)
C11 C9 C4 109.31(8)
C11 C9 C10 110.14(9)
C4 C9 C10 109.59(8)
C11 C9 C12 108.94(9)
C4 C9 C12 109.16(8)
C10 C9 C12 109.67(9)
O1 C2 C13 123.67(9)
O1 C2 C1 121.00(9)
C13 C2 C1 115.33(8)
C3 C1 C2 108.92(8)
C3 C1 C4 111.54(8)
C2 C1 C4 106.48(8)
C3 C1 H1 109.9
C2 C1 H1 109.9
C4 C1 H1 109.9
C2 C13 C14 114.03(9)
C2 C13 H13A 108.7
C14 C13 H13A 108.7
C2 C13 H13B 108.7
C14 C13 H13B 108.7
H13A C13 H13B 107.6
C13 C14 C15 112.82(9)
C13 C14 H14A 109
C15 C14 H14A 109
C13 C14 H14B 109
C15 C14 H14B 109
H14A C14 H14B 107.8
C7 C5 C6 109.46(9)
C7 C5 C3 109.42(9)
C6 C5 C3 111.77(8)
C7 C5 C8 109.63(9)
C6 C5 C8 109.29(9)
C3 C5 C8 107.24(8)
C5 C6 H6A 109.5
C5 C6 H6B 109.5
H6A C6 H6B 109.5
C5 C6 H6C 109.5
H6A C6 H6C 109.5
H6B C6 H6C 109.5
C9 C10 H10A 109.5
C9 C10 H10B 109.5
H10A C10 H10B 109.5
C9 C10 H10C 109.5
H10A C10 H10C 109.5
H10B C10 H10C 109.5
C5 C7 H7A 109.5
C5 C7 H7B 109.5
H7A C7 H7B 109.5
C5 C7 H7C 109.5
H7A C7 H7C 109.5
H7B C7 H7C 109.5
C9 C12 H12A 109.5
C9 C12 H12B 109.5
H12A C12 H12B 109.5
C9 C12 H12C 109.5
H12A C12 H12C 109.5
H12B C12 H12C 109.5
C16 C17 C18 104.33(10)
C16 C17 H17A 110.9
C18 C17 H17A 110.9
C16 C17 H17B 110.9
C18 C17 H17B 110.9
H17A C17 H17B 108.9
C17 C16 C15 103.78(9)
C17 C16 H16A 111
C15 C16 H16A 111
C17 C16 H16B 111
C15 C16 H16B 111
H16A C16 H16B 109
C9 C11 H11A 109.5
C9 C11 H11B 109.5
H11A C11 H11B 109.5
C9 C11 H11C 109.5
H11A C11 H11C 109.5
H11B C11 H11C 109.5
C5 C8 H8A 109.5
C5 C8 H8B 109.5
H8A C8 H8B 109.5
C5 C8 H8C 109.5
H8A C8 H8C 109.5
H8B C8 H8C 109.5
C17 C18 C19 105.99(10)
C17 C18 H18A 110.5
C19 C18 H18A 110.5
C17 C18 H18B 110.5
C19 C18 H18B 110.5
H18A C18 H18B 108.7
C15 C19 C18 106.60(9)
C15 C19 H19A 110.4
C18 C19 H19A 110.4
C15 C19 H19B 110.4
C18 C19 H19B 110.4
H19A C19 H19B 108.6

loop_
_geom_bond_atom_site_label_1
_geom_bond_atom_site_label_2
_geom_bond_distance
O2 C3 1.2081(13)
O3 C4 1.2068(13)
O1 C2 1.2085(13)
C4 C9 1.5297(14)
C4 C1 1.5446(13)
C15 C14 1.5222(15)
C15 C16 1.5302(14)
C15 C19 1.5349(15)
C15 H15 0.98
C3 C1 1.5370(14)
C3 C5 1.5374(13)
C9 C11 1.5286(14)
C9 C10 1.5331(14)
C9 C12 1.5349(15)
C2 C13 1.5067(15)
C2 C1 1.5394(13)
C1 H1 0.98
C13 C14 1.5208(14)
C13 H13A 0.97
C13 H13B 0.97
C14 H14A 0.97
C14 H14B 0.97
C5 C7 1.5262(15)
C5 C6 1.5359(15)
C5 C8 1.5398(14)
C6 H6A 0.96
C6 H6B 0.96
C6 H6C 0.96
C10 H10A 0.96
C10 H10B 0.96
C10 H10C 0.96
C7 H7A 0.96
C7 H7B 0.96
C7 H7C 0.96
C12 H12A 0.96
C12 H12B 0.96
C12 H12C 0.96
C17 C16 1.5262(17)
C17 C18 1.5377(18)
C17 H17A 0.97
C17 H17B 0.97
C16 H16A 0.97
C16 H16B 0.97
C11 H11A 0.96
C11 H11B 0.96
C11 H11C 0.96
C8 H8A 0.96
C8 H8B 0.96
C8 H8C 0.96
C18 C19 1.5418(16)
C18 H18A 0.97
C18 H18B 0.97
C19 H19A 0.97
C19 H19B 0.97

loop_
_cod_related_entry_id
_cod_related_entry_database
_cod_related_entry_code
1 ChemSpider 30652541
